data_2018912
loop_
_publ_author_name
'Zelaya, Carlos A.'
'Stevens, Edwin D.'
'Dowd, Michael K.'

_publ_section_title
;
 Di(phenylpropylamino)gossypol: a derivative of the dimeric natural
 product gossypol
;
_journal_coeditor_code KU3090
_journal_issue 4
_journal_name_full 'Acta Crystallographica Section C'
_journal_page_first 439
_journal_page_last 443
_journal_paper_doi 10.1107/S0108270113006288
_journal_volume 69
_journal_year 2013
_chemical_formula_iupac 'C48 H52 N2 O6'
_chemical_formula_moiety 'C48 H52 N2 O6'
_chemical_formula_sum 'C48 H52 N2 O6'
_chemical_formula_weight 752.92
_chemical_name_common di-3phenylpropylamino-gossypol
_chemical_name_systematic 2,2'-Bis{1,6-dihydroxy-5-isopropyl-8-[(3-phenylpropylamino)methylidene]naphthalen-7-one}
_space_group_IT_number 14
_symmetry_cell_setting monoclinic
_symmetry_space_group_name_Hall '-P 2ybc'
_symmetry_space_group_name_H-M 'P 1 21/c 1'
_atom_sites_solution_hydrogens geom
_atom_sites_solution_primary direct
_atom_sites_solution_secondary difmap
_audit_creation_method SHELXL97
_cell_angle_alpha 90.00
_cell_angle_beta 94.2070(10)
_cell_angle_gamma 90.00
_cell_formula_units_Z 4
_cell_length_a 11.9559(9)
_cell_length_b 29.079(2)
_cell_length_c 11.6918(9)
_cell_measurement_reflns_used 33430
_cell_measurement_temperature 120(2)
_cell_measurement_theta_max 27.442
_cell_measurement_theta_min 2.209
_cell_volume 4053.9(5)
_computing_cell_refinement 'SAINT (Bruker, 2009)'
_computing_data_collection 'APEX2 (Bruker, 2009)'
_computing_data_reduction 'SAINT (Bruker, 2009)'
_computing_molecular_graphics 'PLATON (Spek, 2009)'
_computing_publication_material 'SHELXTL (Sheldrick, 2008)'
_computing_structure_refinement 'SHELXL97 (Sheldrick, 2008)'
_computing_structure_solution 'SHELXS97 (Sheldrick, 2008)'
_diffrn_ambient_temperature 120(2)
_diffrn_measured_fraction_theta_full 0.989
_diffrn_measured_fraction_theta_max 0.989
_diffrn_measurement_device_type 'Bruker APEXII CCD area-detector'
_diffrn_measurement_method '\f and \w scans'
_diffrn_radiation_monochromator graphite
_diffrn_radiation_source 'fine-focus sealed tube'
_diffrn_radiation_type MoK\a
_diffrn_radiation_wavelength 0.71073
_diffrn_reflns_av_R_equivalents 0.0283
_diffrn_reflns_av_sigmaI/netI 0.0177
_diffrn_reflns_limit_h_max 15
_diffrn_reflns_limit_h_min -15
_diffrn_reflns_limit_k_max 37
_diffrn_reflns_limit_k_min -37
_diffrn_reflns_limit_l_max 15
_diffrn_reflns_limit_l_min -15
_diffrn_reflns_number 58753
_diffrn_reflns_theta_full 27.48
_diffrn_reflns_theta_max 27.48
_diffrn_reflns_theta_min 2.21
_exptl_absorpt_coefficient_mu 0.081
_exptl_absorpt_correction_T_max 0.9762
_exptl_absorpt_correction_T_min 0.9531
_exptl_absorpt_correction_type empirical
_exptl_absorpt_process_details '(SADABS; Bruker, 2009)'
_exptl_crystal_colour yellow
_exptl_crystal_density_diffrn 1.234
_exptl_crystal_density_meas 1.19
_exptl_crystal_density_method 'flotation in aqueous KI'
_exptl_crystal_description diamond
_exptl_crystal_F_000 1608
_exptl_crystal_size_max 0.60
_exptl_crystal_size_mid 0.40
_exptl_crystal_size_min 0.30
_refine_diff_density_max 0.780
_refine_diff_density_min -0.370
_refine_ls_extinction_method none
_refine_ls_goodness_of_fit_ref 1.054
_refine_ls_hydrogen_treatment mixed
_refine_ls_matrix_type full
_refine_ls_number_parameters 705
_refine_ls_number_reflns 9192
_refine_ls_number_restraints 73
_refine_ls_restrained_S_all 1.055
_refine_ls_R_factor_all 0.0535
_refine_ls_R_factor_gt 0.0453
_refine_ls_shift/su_max 0.001
_refine_ls_shift/su_mean 0.000
_refine_ls_structure_factor_coef Fsqd
_refine_ls_weighting_details 'calc w = 1/[\s^2^(Fo^2^)+(0.0623P)^2^+1.8081P] where P=(Fo^2^+2Fc^2^)/3'
_refine_ls_weighting_scheme calc
_refine_ls_wR_factor_gt 0.1214
_refine_ls_wR_factor_ref 0.1266
_reflns_number_gt 7917
_reflns_number_total 9192
_reflns_threshold_expression I>2\s(I)
_cod_data_source_file ku3090.cif
_cod_data_source_block I_120K
_cod_original_sg_symbol_H-M 'P 21/c'
_cod_database_code 2018912
_cod_database_fobs_code 2018912

loop_
_symmetry_equiv_pos_as_xyz
'x, y, z'
'-x, y+1/2, -z+1/2'
'-x, -y, -z'
'x, -y-1/2, z-1/2'

loop_
_atom_site_type_symbol
_atom_site_label
_atom_site_fract_x
_atom_site_fract_y
_atom_site_fract_z
_atom_site_U_iso_or_equiv
_atom_site_adp_type
_atom_site_calc_flag
_atom_site_refinement_flags
_atom_site_occupancy
_atom_site_symmetry_multiplicity
O O1 0.02818(8) 0.10415(3) 0.41306(8) 0.02308(19) Uani d . 1 1
H H101 0.0321(17) 0.1332(8) 0.4181(17) 0.049(5) Uiso d . 1 1
C C1 0.11754(10) 0.08263(4) 0.46898(10) 0.0180(2) Uani d . 1 1
N N1 -0.09397(9) 0.00460(4) 0.21931(9) 0.0242(2) Uani d . 1 1
H H111 -0.0777(15) -0.0266(7) 0.2155(15) 0.039(5) Uiso d . 1 1
C C2 0.19342(10) 0.10806(4) 0.53868(10) 0.0191(2) Uani d . 1 1
N N2 -0.08040(9) 0.24140(4) 0.88295(9) 0.0230(2) Uani d . 1 1
H H112 -0.0735(17) 0.2724(8) 0.8884(18) 0.052(6) Uiso d . 1 1
O O3 0.01624(8) -0.06586(3) 0.28800(8) 0.0264(2) Uani d . 1 1
C C3 0.28144(10) 0.08517(4) 0.60136(11) 0.0215(2) Uani d . 1 1
O O4 0.17734(9) -0.10675(3) 0.40633(9) 0.0291(2) Uani d . 1 1
H H104 0.1253(18) -0.1124(7) 0.3548(19) 0.049(6) Uiso d . 1 1
C C4 0.29041(10) 0.03803(4) 0.59030(11) 0.0215(2) Uani d . 1 1
H H4 0.3522(14) 0.0225(6) 0.6354(14) 0.027(4) Uiso d . 1 1
O O5 0.05678(8) 0.15098(3) 0.69249(8) 0.0255(2) Uani d . 1 1
H H105 0.0657(16) 0.1223(7) 0.6767(17) 0.045(5) Uiso d . 1 1
C C5 0.23147(10) -0.03789(4) 0.50624(11) 0.0208(2) Uani d . 1 1
C C6 0.16359(11) -0.06104(4) 0.42796(11) 0.0217(2) Uani d . 1 1
O O7 -0.01550(9) 0.31792(3) 0.81195(9) 0.0323(2) Uani d . 1 1
C C7 0.07332(10) -0.03959(4) 0.35899(10) 0.0204(2) Uani d . 1 1
C C8 0.05371(10) 0.00830(4) 0.37107(10) 0.0187(2) Uani d . 1 1
O O8 0.09452(9) 0.37003(3) 0.68062(9) 0.0318(2) Uani d . 1 1
H H108 0.0551(17) 0.3721(7) 0.7403(19) 0.051(6) Uiso d . 1 1
C C9 0.12733(10) 0.03445(4) 0.45210(10) 0.0172(2) Uani d . 1 1
C C10 0.21612(10) 0.01168(4) 0.51679(10) 0.0186(2) Uani d . 1 1
C C11 0.11489(10) 0.17878(4) 0.62356(10) 0.0190(2) Uani d . 1 1
C C12 0.18174(10) 0.15936(4) 0.54448(10) 0.0195(2) Uani d . 1 1
C C13 0.23984(11) 0.18842(4) 0.47261(11) 0.0223(3) Uani d . 1 1
C C14 0.22792(11) 0.23547(4) 0.48321(11) 0.0221(2) Uani d . 1 1
H H14 0.2663(13) 0.2543(5) 0.4313(13) 0.024(4) Uiso d . 1 1
C C15 0.15550(11) 0.30600(4) 0.57399(11) 0.0222(2) Uani d . 1 1
C C16 0.09885(11) 0.32380(4) 0.66003(12) 0.0238(3) Uani d . 1 1
C C17 0.03806(11) 0.29603(4) 0.73742(11) 0.0232(3) Uani d . 1 1
C C18 0.03867(10) 0.24748(4) 0.72660(10) 0.0195(2) Uani d . 1 1
C C19 0.10394(10) 0.22699(4) 0.63909(10) 0.0184(2) Uani d . 1 1
C C20 0.16209(10) 0.25592(4) 0.56460(10) 0.0198(2) Uani d . 1 1
C C21 0.36362(12) 0.11190(5) 0.67936(13) 0.0283(3) Uani d . 1 1
H H21C 0.4044(16) 0.1351(7) 0.6338(16) 0.042(5) Uiso d . 1 1
H H21B 0.3248(16) 0.1303(7) 0.7374(17) 0.045(5) Uiso d . 1 1
H H21A 0.4211(16) 0.0913(7) 0.7185(17) 0.045(5) Uiso d . 1 1
C C22 -0.03333(10) 0.02768(4) 0.29809(11) 0.0210(2) Uani d . 1 1
H H22A -0.0519(13) 0.0603(5) 0.3034(13) 0.024(4) Uiso d . 1 1
C C23 0.32598(12) -0.06257(4) 0.57501(12) 0.0277(3) Uani d . 1 1
H H23 0.3520(14) -0.0429(6) 0.6420(15) 0.035(4) Uiso d . 1 1
C C24 0.42661(14) -0.06743(7) 0.50281(18) 0.0454(4) Uani d . 1 1
H H24C 0.4507(19) -0.0365(9) 0.473(2) 0.068(7) Uiso d . 1 1
H H24B 0.4071(17) -0.0869(8) 0.4376(19) 0.055(6) Uiso d . 1 1
H H24A 0.4906(18) -0.0813(8) 0.5497(18) 0.056(6) Uiso d . 1 1
C C25 0.29445(16) -0.10921(5) 0.62566(15) 0.0383(4) Uani d . 1 1
H H25C 0.3507(17) -0.1183(7) 0.6876(17) 0.048(5) Uiso d . 1 1
H H25B 0.2937(17) -0.1337(7) 0.5698(18) 0.052(6) Uiso d . 1 1
H H25A 0.2195(19) -0.1086(7) 0.6600(19) 0.057(6) Uiso d . 1 1
C C26 0.31375(13) 0.16848(5) 0.38591(13) 0.0307(3) Uani d . 1 1
H H26C 0.3335(15) 0.1919(7) 0.3289(16) 0.041(5) Uiso d . 1 1
H H26B 0.2746(17) 0.1426(7) 0.3416(17) 0.050(5) Uiso d . 1 1
H H26A 0.3829(18) 0.1567(7) 0.4239(18) 0.055(6) Uiso d . 1 1
C C27 -0.02427(10) 0.22227(4) 0.80412(11) 0.0206(2) Uani d . 1 1
H H27 -0.0280(13) 0.1893(6) 0.8002(13) 0.027(4) Uiso d . 1 1
C C28 0.21666(13) 0.33729(4) 0.49441(12) 0.0285(3) Uani d . 1 1
H H28 0.2270(14) 0.3200(6) 0.4229(15) 0.032(4) Uiso d . 1 1
C C29 0.15283(15) 0.38114(5) 0.45508(14) 0.0357(3) Uani d . 1 1
H H29B 0.1543(14) 0.4049(6) 0.5159(15) 0.036(4) Uiso d . 1 1
H H29C 0.1874(15) 0.3946(6) 0.3881(16) 0.037(5) Uiso d . 1 1
H H29A 0.0705(18) 0.3745(7) 0.4304(17) 0.050(5) Uiso d . 1 1
C C30 0.33178(14) 0.34981(6) 0.55088(16) 0.0390(4) Uani d . 1 1
H H30C 0.3254(14) 0.3668(6) 0.6238(16) 0.036(4) Uiso d . 1 1
H H30B 0.3787(17) 0.3223(7) 0.5672(17) 0.048(5) Uiso d . 1 1
H H30A 0.3730(16) 0.3689(7) 0.4997(17) 0.047(5) Uiso d . 1 1
C C31 -0.17656(12) 0.02684(5) 0.13941(12) 0.0280(3) Uani d U 1 1
H H31B -0.2304(14) 0.0025(6) 0.1090(14) 0.032(4) Uiso d . 1 1
H H31A -0.2193(15) 0.0498(6) 0.1822(16) 0.040(5) Uiso d . 1 1
C C32 -0.12169(14) 0.05076(6) 0.04222(15) 0.0399(4) Uani d U 1 1
H H32B -0.0765(18) 0.0269(8) 0.0009(18) 0.055(6) Uiso d . 1 1
H H32A -0.0663(18) 0.0738(8) 0.0753(19) 0.060(6) Uiso d . 1 1
C C33 -0.20658(16) 0.07359(6) -0.04442(16) 0.0443(4) Uani d U 1 1
H H33B -0.2473(16) 0.0960(7) -0.0011(17) 0.044(5) Uiso d . 1 1
H H33A -0.1624(19) 0.0901(8) -0.105(2) 0.063(6) Uiso d . 1 1
C C34 -0.28915(14) 0.04002(6) -0.10122(13) 0.0380(3) Uani d U 1 1
C C35 -0.24830(19) 0.00324(7) -0.16325(15) 0.0528(4) Uani d U 1 1
H H35 -0.158(2) 0.0005(9) -0.170(2) 0.090(8) Uiso d . 1 1
C C36 -0.3173(2) -0.02896(9) -0.21598(17) 0.0697(6) Uani d U 1 1
H H36 -0.2870 -0.0536 -0.2572 0.084 Uiso calc R 1 1
C C37 -0.4283(3) -0.02542(10) -0.2090(2) 0.0772(6) Uani d U 1 1
H H37 -0.487(3) -0.0475(11) -0.247(3) 0.116(11) Uiso d . 1 1
C C38 -0.47539(18) 0.00983(10) -0.1487(2) 0.0757(6) Uani d U 1 1
H H38 -0.5543 0.0116 -0.1441 0.091 Uiso calc R 1 1
C C39 -0.40283(16) 0.04364(8) -0.0932(2) 0.0581(5) Uani d U 1 1
H H39 -0.4242(14) 0.0672(6) -0.0457(15) 0.029(4) Uiso d . 1 1
C C40 -0.14515(12) 0.21628(4) 0.96384(11) 0.0243(3) Uani d . 1 1
H H40B -0.0941(14) 0.1972(6) 1.0133(14) 0.029(4) Uiso d . 1 1
H H40A -0.1989(14) 0.1961(6) 0.9195(14) 0.030(4) Uiso d . 1 1
C C41 -0.20643(11) 0.25041(4) 1.03490(11) 0.0229(3) Uani d . 1 1
H H41B -0.2566(13) 0.2683(5) 0.9832(13) 0.022(4) Uiso d . 1 1
H H41A -0.1514(14) 0.2712(6) 1.0731(14) 0.028(4) Uiso d . 1 1
C C42 -0.27215(12) 0.22669(5) 1.12437(12) 0.0267(3) Uani d . 1 1
H H42B -0.2188(14) 0.2081(6) 1.1742(15) 0.030(4) Uiso d . 1 1
H H42A -0.3255(15) 0.2050(6) 1.0846(15) 0.034(4) Uiso d . 1 1
C C43 -0.33502(11) 0.25879(5) 1.19907(11) 0.0240(3) Uani d . 1 1
C C44 -0.40572(12) 0.24050(5) 1.27734(12) 0.0308(3) Uani d . 1 1
H H44 -0.4172(15) 0.2069(7) 1.2818(16) 0.041(5) Uiso d . 1 1
C C45 -0.46126(13) 0.26897(6) 1.35000(14) 0.0371(3) Uani d . 1 1
H H45 -0.5099(18) 0.2555(7) 1.4058(18) 0.053(6) Uiso d . 1 1
C C46 -0.44767(13) 0.31624(6) 1.34521(13) 0.0356(3) Uani d . 1 1
H H46 -0.4847(16) 0.3378(7) 1.3958(16) 0.044(5) Uiso d . 1 1
C C47 -0.37911(13) 0.33500(5) 1.26738(12) 0.0320(3) Uani d . 1 1
H H47 -0.3676(15) 0.3682(7) 1.2635(16) 0.040(5) Uiso d . 1 1
C C48 -0.32328(12) 0.30647(5) 1.19450(12) 0.0271(3) Uani d . 1 1
H H48 -0.2745(14) 0.3207(6) 1.1390(14) 0.031(4) Uiso d . 1 1

loop_
_atom_site_aniso_label
_atom_site_aniso_U_11
_atom_site_aniso_U_22
_atom_site_aniso_U_33
_atom_site_aniso_U_12
_atom_site_aniso_U_13
_atom_site_aniso_U_23
O1 0.0264(5) 0.0124(4) 0.0298(5) 0.0011(3) -0.0021(4) 0.0002(3)
C1 0.0203(5) 0.0149(5) 0.0192(5) 0.0004(4) 0.0050(4) 0.0009(4)
N1 0.0275(6) 0.0205(5) 0.0241(5) -0.0034(4) -0.0017(4) 0.0004(4)
C2 0.0215(6) 0.0140(5) 0.0223(6) -0.0013(4) 0.0059(4) -0.0029(4)
N2 0.0268(5) 0.0194(5) 0.0235(5) -0.0045(4) 0.0067(4) -0.0044(4)
O3 0.0360(5) 0.0161(4) 0.0264(5) -0.0049(4) -0.0013(4) -0.0027(3)
C3 0.0216(6) 0.0190(6) 0.0242(6) -0.0019(4) 0.0029(5) -0.0037(5)
O4 0.0363(5) 0.0137(4) 0.0364(6) 0.0030(4) -0.0025(4) -0.0060(4)
C4 0.0204(6) 0.0196(6) 0.0246(6) 0.0013(4) 0.0015(5) -0.0020(5)
O5 0.0368(5) 0.0132(4) 0.0279(5) -0.0031(4) 0.0123(4) -0.0024(3)
C5 0.0227(6) 0.0160(5) 0.0239(6) 0.0020(4) 0.0042(5) -0.0003(4)
C6 0.0274(6) 0.0133(5) 0.0251(6) 0.0010(4) 0.0058(5) -0.0010(4)
O7 0.0404(6) 0.0183(4) 0.0407(6) -0.0048(4) 0.0212(5) -0.0094(4)
C7 0.0250(6) 0.0165(5) 0.0201(6) -0.0036(4) 0.0037(5) -0.0008(4)
C8 0.0219(6) 0.0149(5) 0.0196(6) -0.0027(4) 0.0041(4) -0.0001(4)
O8 0.0475(6) 0.0132(4) 0.0370(6) -0.0021(4) 0.0192(5) -0.0042(4)
C9 0.0195(5) 0.0144(5) 0.0182(5) -0.0016(4) 0.0050(4) -0.0009(4)
C10 0.0203(6) 0.0157(5) 0.0204(6) -0.0001(4) 0.0053(4) -0.0014(4)
C11 0.0213(6) 0.0155(5) 0.0202(6) -0.0026(4) 0.0005(4) -0.0008(4)
C12 0.0214(6) 0.0144(5) 0.0224(6) -0.0018(4) 0.0008(4) -0.0033(4)
C13 0.0244(6) 0.0185(6) 0.0248(6) -0.0020(4) 0.0060(5) -0.0041(5)
C14 0.0256(6) 0.0173(6) 0.0242(6) -0.0038(4) 0.0070(5) -0.0014(5)
C15 0.0271(6) 0.0155(5) 0.0244(6) -0.0025(4) 0.0043(5) -0.0008(4)
C16 0.0289(6) 0.0135(5) 0.0294(6) -0.0018(5) 0.0060(5) -0.0026(5)
C17 0.0253(6) 0.0181(6) 0.0268(6) -0.0020(5) 0.0065(5) -0.0048(5)
C18 0.0211(6) 0.0165(5) 0.0209(6) -0.0020(4) 0.0016(5) -0.0035(4)
C19 0.0200(5) 0.0163(5) 0.0188(5) -0.0016(4) 0.0007(4) -0.0026(4)
C20 0.0219(6) 0.0159(5) 0.0217(6) -0.0017(4) 0.0016(5) -0.0023(4)
C21 0.0269(7) 0.0225(6) 0.0345(7) -0.0020(5) -0.0043(6) -0.0069(5)
C22 0.0233(6) 0.0184(6) 0.0215(6) -0.0029(4) 0.0035(5) 0.0005(4)
C23 0.0296(7) 0.0196(6) 0.0331(7) 0.0060(5) -0.0035(6) -0.0033(5)
C24 0.0289(8) 0.0463(10) 0.0610(11) 0.0124(7) 0.0042(8) -0.0026(9)
C25 0.0501(10) 0.0224(7) 0.0408(9) 0.0074(6) -0.0080(7) 0.0040(6)
C26 0.0368(8) 0.0206(6) 0.0370(8) -0.0027(5) 0.0177(6) -0.0051(6)
C27 0.0229(6) 0.0178(6) 0.0211(6) -0.0010(4) 0.0012(5) -0.0027(4)
C28 0.0429(8) 0.0161(6) 0.0283(7) -0.0020(5) 0.0149(6) -0.0012(5)
C29 0.0555(10) 0.0210(6) 0.0315(8) 0.0011(6) 0.0095(7) 0.0036(6)
C30 0.0363(8) 0.0314(8) 0.0517(10) -0.0060(6) 0.0201(7) 0.0040(7)
C31 0.0269(7) 0.0298(7) 0.0266(7) -0.0015(5) -0.0038(5) 0.0004(5)
C32 0.0348(8) 0.0431(9) 0.0404(9) -0.0101(7) -0.0068(7) 0.0165(7)
C33 0.0482(10) 0.0379(8) 0.0446(9) -0.0052(7) -0.0105(8) 0.0155(7)
C34 0.0397(8) 0.0440(8) 0.0290(7) -0.0048(6) -0.0060(6) 0.0165(6)
C35 0.0672(12) 0.0618(11) 0.0306(8) -0.0115(9) 0.0118(8) 0.0033(7)
C36 0.1006(15) 0.0733(14) 0.0343(10) -0.0202(12) -0.0013(10) -0.0010(9)
C37 0.0925(14) 0.0813(15) 0.0522(13) -0.0266(12) -0.0326(12) 0.0200(10)
C38 0.0378(10) 0.0984(16) 0.0868(16) -0.0083(9) -0.0237(10) 0.0408(12)
C39 0.0405(9) 0.0657(12) 0.0664(13) 0.0084(8) -0.0078(9) 0.0243(10)
C40 0.0291(7) 0.0224(6) 0.0224(6) -0.0033(5) 0.0072(5) -0.0015(5)
C41 0.0236(6) 0.0246(6) 0.0208(6) -0.0014(5) 0.0038(5) -0.0015(5)
C42 0.0318(7) 0.0246(6) 0.0244(6) -0.0013(5) 0.0078(5) -0.0005(5)
C43 0.0233(6) 0.0289(6) 0.0199(6) 0.0009(5) 0.0016(5) 0.0006(5)
C44 0.0302(7) 0.0335(7) 0.0294(7) -0.0010(6) 0.0073(6) 0.0029(6)
C45 0.0310(7) 0.0496(9) 0.0322(8) 0.0039(6) 0.0118(6) 0.0034(7)
C46 0.0314(7) 0.0461(9) 0.0299(7) 0.0145(6) 0.0059(6) -0.0035(6)
C47 0.0349(7) 0.0310(7) 0.0298(7) 0.0085(6) 0.0000(6) -0.0017(6)
C48 0.0284(7) 0.0283(7) 0.0251(6) 0.0020(5) 0.0041(5) 0.0010(5)

loop_
_atom_type_symbol
_atom_type_description
_atom_type_scat_dispersion_real
_atom_type_scat_dispersion_imag
_atom_type_scat_source
C C 0.0033 0.0016 'International Tables Vol C Tables 4.2.6.8 and 6.1.1.4'
H H 0.0000 0.0000 'International Tables Vol C Tables 4.2.6.8 and 6.1.1.4'
N N 0.0061 0.0033 'International Tables Vol C Tables 4.2.6.8 and 6.1.1.4'
O O 0.0106 0.0060 'International Tables Vol C Tables 4.2.6.8 and 6.1.1.4'

loop_
_geom_angle_atom_site_label_1
_geom_angle_atom_site_label_2
_geom_angle_atom_site_label_3
_geom_angle
C1 O1 H101 112.7(14)
O1 C1 C2 119.53(10)
O1 C1 C9 117.10(10)
C2 C1 C9 123.37(11)
C22 N1 C31 122.33(11)
C22 N1 H111 115.2(11)
C31 N1 H111 122.4(11)
C1 C2 C3 119.10(10)
C1 C2 C12 119.82(11)
C3 C2 C12 121.07(11)
C27 N2 C40 124.67(11)
C27 N2 H112 115.2(13)
C40 N2 H112 120.0(13)
C4 C3 C2 118.78(11)
C4 C3 C21 121.11(12)
C2 C3 C21 120.11(11)
C6 O4 H104 103.1(14)
C3 C4 C10 122.98(11)
C3 C4 H4 117.7(9)
C10 C4 H4 119.3(9)
C11 O5 H105 111.7(13)
C6 C5 C10 118.32(11)
C6 C5 C23 120.52(11)
C10 C5 C23 121.02(11)
C5 C6 O4 122.27(11)
C5 C6 C7 123.30(11)
O4 C6 C7 114.41(11)
O3 C7 C8 124.24(11)
O3 C7 C6 116.35(11)
C8 C7 C6 119.40(11)
C22 C8 C7 116.75(11)
C22 C8 C9 124.52(10)
C7 C8 C9 118.64(11)
C16 O8 H108 103.7(14)
C1 C9 C10 116.83(10)
C1 C9 C8 123.52(11)
C10 C9 C8 119.63(10)
C4 C10 C9 118.83(10)
C4 C10 C5 120.59(11)
C9 C10 C5 120.58(11)
O5 C11 C12 119.71(10)
O5 C11 C19 116.91(10)
C12 C11 C19 123.38(11)
C11 C12 C13 119.14(10)
C11 C12 C2 119.70(10)
C13 C12 C2 121.15(11)
C14 C13 C12 118.76(11)
C14 C13 C26 120.67(11)
C12 C13 C26 120.57(11)
C13 C14 C20 122.98(11)
C13 C14 H14 116.8(9)
C20 C14 H14 120.2(9)
C16 C15 C20 117.92(11)
C16 C15 C28 120.84(11)
C20 C15 C28 121.13(11)
C15 C16 O8 122.23(11)
C15 C16 C17 123.49(11)
O8 C16 C17 114.28(11)
O7 C17 C18 123.99(11)
O7 C17 C16 116.41(11)
C18 C17 C16 119.59(11)
C17 C18 C27 116.73(11)
C17 C18 C19 118.41(11)
C27 C18 C19 124.85(11)
C11 C19 C20 116.73(10)
C11 C19 C18 123.47(11)
C20 C19 C18 119.79(10)
C14 C20 C19 118.94(10)
C14 C20 C15 120.42(11)
C19 C20 C15 120.62(11)
C3 C21 H21C 110.2(11)
C3 C21 H21B 111.7(11)
H21C C21 H21B 105.5(15)
C3 C21 H21A 111.5(11)
H21C C21 H21A 107.4(15)
H21B C21 H21A 110.3(15)
N1 C22 C8 124.29(11)
N1 C22 H22A 115.1(9)
C8 C22 H22A 120.6(9)
C5 C23 C24 109.71(13)
C5 C23 C25 115.26(12)
C24 C23 C25 110.91(13)
C5 C23 H23 108.7(10)
C24 C23 H23 105.8(10)
C25 C23 H23 105.9(10)
C23 C24 H24C 111.3(13)
C23 C24 H24B 109.7(13)
H24C C24 H24B 108.0(19)
C23 C24 H24A 109.8(12)
H24C C24 H24A 108.8(18)
H24B C24 H24A 109.2(18)
C23 C25 H25C 110.2(12)
C23 C25 H25B 112.3(12)
H25C C25 H25B 105.7(17)
C23 C25 H25A 112.9(12)
H25C C25 H25A 106.9(17)
H25B C25 H25A 108.5(17)
C13 C26 H26C 111.6(11)
C13 C26 H26B 111.0(11)
H26C C26 H26B 106.9(15)
C13 C26 H26A 110.4(12)
H26C C26 H26A 108.2(16)
H26B C26 H26A 108.5(17)
N2 C27 C18 123.65(11)
N2 C27 H27 115.8(9)
C18 C27 H27 120.6(9)
C15 C28 C30 109.62(12)
C15 C28 C29 115.27(12)
C30 C28 C29 110.08(12)
C15 C28 H28 107.9(10)
C30 C28 H28 108.8(10)
C29 C28 H28 104.9(10)
C28 C29 H29B 112.4(10)
C28 C29 H29C 109.6(10)
H29B C29 H29C 107.9(14)
C28 C29 H29A 111.9(12)
H29B C29 H29A 107.5(15)
H29C C29 H29A 107.4(15)
C28 C30 H30C 111.5(10)
C28 C30 H30B 111.9(12)
H30C C30 H30B 108.3(16)
C28 C30 H30A 110.5(12)
H30C C30 H30A 108.5(15)
H30B C30 H30A 105.9(16)
N1 C31 C32 111.84(12)
N1 C31 H31B 107.5(10)
C32 C31 H31B 111.0(10)
N1 C31 H31A 108.9(11)
C32 C31 H31A 109.5(11)
H31B C31 H31A 108.1(14)
C31 C32 C33 113.02(14)
C31 C32 H32B 108.3(12)
C33 C32 H32B 109.2(12)
C31 C32 H32A 109.1(13)
C33 C32 H32A 110.7(13)
H32B C32 H32A 106.2(17)
C34 C33 C32 113.05(14)
C34 C33 H33B 109.0(12)
C32 C33 H33B 106.1(11)
C34 C33 H33A 110.6(13)
C32 C33 H33A 107.9(13)
H33B C33 H33A 110.1(17)
C39 C34 C35 118.57(19)
C39 C34 C33 122.68(19)
C35 C34 C33 118.74(16)
C36 C35 C34 122.4(2)
C36 C35 H35 118.9(15)
C34 C35 H35 118.7(15)
C37 C36 C35 119.2(3)
C37 C36 H36 120.4
C35 C36 H36 120.4
C36 C37 C38 121.9(2)
C36 C37 H37 125.3(19)
C38 C37 H37 112.7(19)
C37 C38 C39 118.8(2)
C37 C38 H38 120.6
C39 C38 H38 120.6
C34 C39 C38 119.1(2)
C34 C39 H39 114.5(11)
C38 C39 H39 126.2(11)
N2 C40 C41 109.12(10)
N2 C40 H40B 109.1(10)
C41 C40 H40B 110.6(10)
N2 C40 H40A 108.2(10)
C41 C40 H40A 110.7(10)
H40B C40 H40A 109.0(14)
C40 C41 C42 112.03(11)
C40 C41 H41B 108.1(9)
C42 C41 H41B 110.2(9)
C40 C41 H41A 108.6(10)
C42 C41 H41A 109.4(10)
H41B C41 H41A 108.5(13)
C43 C42 C41 114.88(11)
C43 C42 H42B 108.8(10)
C41 C42 H42B 108.0(10)
C43 C42 H42A 109.5(10)
C41 C42 H42A 108.3(10)
H42B C42 H42A 107.1(14)
C48 C43 C44 118.12(12)
C48 C43 C42 122.33(12)
C44 C43 C42 119.53(12)
C45 C44 C43 120.89(14)
C45 C44 H44 118.8(11)
C43 C44 H44 120.3(11)
C46 C45 C44 120.23(14)
C46 C45 H45 119.9(12)
C44 C45 H45 119.9(12)
C47 C46 C45 119.70(13)
C47 C46 H46 117.3(11)
C45 C46 H46 123.0(11)
C46 C47 C48 120.11(14)
C46 C47 H47 120.9(11)
C48 C47 H47 119.0(11)
C47 C48 C43 120.93(13)
C47 C48 H48 118.8(10)
C43 C48 H48 120.2(10)

loop_
_geom_bond_atom_site_label_1
_geom_bond_atom_site_label_2
_geom_bond_distance
O1 C1 1.3630(14)
O1 H101 0.85(2)
C1 C2 1.3876(17)
C1 C9 1.4210(15)
N1 C22 1.3139(16)
N1 C31 1.4596(17)
N1 H111 0.930(19)
C2 C3 1.4051(17)
C2 C12 1.5003(15)
N2 C27 1.3039(16)
N2 C40 1.4610(16)
N2 H112 0.91(2)
O3 C7 1.2865(15)
C3 C4 1.3819(17)
C3 C21 1.5065(17)
O4 C6 1.3652(14)
O4 H104 0.85(2)
C4 C10 1.4151(17)
C4 H4 0.985(16)
O5 C11 1.3665(14)
O5 H105 0.86(2)
C5 C6 1.3566(18)
C5 C10 1.4596(16)
C5 C23 1.5182(17)
C6 C7 1.4411(18)
O7 C17 1.2871(15)
C7 C8 1.4209(16)
C8 C22 1.4136(17)
C8 C9 1.4588(16)
O8 C16 1.3674(14)
O8 H108 0.87(2)
C9 C10 1.4211(16)
C11 C12 1.3859(17)
C11 C19 1.4211(16)
C12 C13 1.4101(17)
C13 C14 1.3822(17)
C13 C26 1.5086(17)
C14 C20 1.4101(17)
C14 H14 0.959(16)
C15 C16 1.3560(18)
C15 C20 1.4628(16)
C15 C28 1.5259(17)
C16 C17 1.4476(17)
C17 C18 1.4175(16)
C18 C27 1.4230(17)
C18 C19 1.4587(16)
C19 C20 1.4278(16)
C21 H21C 1.007(19)
C21 H21B 1.00(2)
C21 H21A 1.00(2)
C22 H22A 0.976(16)
C23 C24 1.526(2)
C23 C25 1.538(2)
C23 H23 1.001(18)
C24 H24C 1.01(3)
C24 H24B 0.97(2)
C24 H24A 0.99(2)
C25 H25C 0.99(2)
C25 H25B 0.97(2)
C25 H25A 1.01(2)
C26 H26C 0.993(19)
C26 H26B 1.01(2)
C26 H26A 0.97(2)
C27 H27 0.962(16)
C28 C30 1.526(2)
C28 C29 1.539(2)
C28 H28 0.991(17)
C29 H29B 0.990(18)
C29 H29C 0.992(19)
C29 H29A 1.02(2)
C30 H30C 0.993(18)
C30 H30B 0.99(2)
C30 H30A 0.98(2)
C31 C32 1.521(2)
C31 H31B 1.004(17)
C31 H31A 0.997(19)
C32 C33 1.532(2)
C32 H32B 1.02(2)
C32 H32A 1.00(2)
C33 C34 1.507(2)
C33 H33B 0.98(2)
C33 H33A 1.03(2)
C34 C39 1.373(3)
C34 C35 1.400(3)
C35 C36 1.365(3)
C35 H35 1.09(3)
C36 C37 1.339(4)
C36 H36 0.9500
C37 C38 1.387(4)
C37 H37 1.03(3)
C38 C39 1.434(3)
C38 H38 0.9500
C39 H39 0.930(17)
C40 C41 1.5169(17)
C40 H40B 0.980(17)
C40 H40A 0.989(17)
C41 C42 1.5192(18)
C41 H41B 0.972(16)
C41 H41A 0.977(17)
C42 C43 1.5151(18)
C42 H42B 0.992(17)
C42 H42A 0.989(18)
C43 C48 1.3949(19)
C43 C44 1.3959(18)
C44 C45 1.389(2)
C44 H44 0.988(19)
C45 C46 1.386(2)
C45 H45 0.99(2)
C46 C47 1.381(2)
C46 H46 0.99(2)
C47 C48 1.3939(19)
C47 H47 0.98(2)
C48 H48 0.994(17)

loop_
_geom_hbond_atom_site_label_D
_geom_hbond_atom_site_label_H
_geom_hbond_atom_site_label_A
_geom_hbond_site_symmetry_A
_geom_hbond_distance_DH
_geom_hbond_distance_HA
_geom_hbond_distance_DA
_geom_hbond_angle_DHA
O1 H101 O7 4_565 0.85(2) 1.95(2) 2.5910(10) 132(2)
N1 H111 O3 . 0.93(2) 1.77(2) 2.5350(10) 137(2)
O4 H104 O5 3_556 0.85(2) 2.48(2) 3.2170(10) 146(2)
O4 H104 O3 . 0.85(2) 2.00(2) 2.5780(10) 125(2)
O5 H105 O3 3_556 0.86(2) 1.97(2) 2.6400(10) 134(2)
N2 H112 O7 . 0.91(2) 1.77(2) 2.5170(10) 138(2)
O8 H108 O7 . 0.87(2) 2.00(2) 2.5850(10) 123(2)
O8 H108 O1 4_566 0.87(2) 2.18(2) 2.9820(10) 152(2)

loop_
_geom_torsion_atom_site_label_1
_geom_torsion_atom_site_label_2
_geom_torsion_atom_site_label_3
_geom_torsion_atom_site_label_4
_geom_torsion
O1 C1 C2 C3 176.20(11)
C9 C1 C2 C3 -3.68(18)
O1 C1 C2 C12 -4.88(17)
C9 C1 C2 C12 175.25(11)
C1 C2 C3 C4 0.86(18)
C12 C2 C3 C4 -178.05(11)
C1 C2 C3 C21 -178.83(11)
C12 C2 C3 C21 2.26(18)
C2 C3 C4 C10 1.27(19)
C21 C3 C4 C10 -179.03(12)
C10 C5 C6 O4 175.05(11)
C23 C5 C6 O4 -0.82(19)
C10 C5 C6 C7 -3.38(19)
C23 C5 C6 C7 -179.25(12)
C5 C6 C7 O3 179.74(12)
O4 C6 C7 O3 1.20(16)
C5 C6 C7 C8 0.82(19)
O4 C6 C7 C8 -177.72(11)
O3 C7 C8 C22 -1.10(18)
C6 C7 C8 C22 177.72(11)
O3 C7 C8 C9 -177.83(11)
C6 C7 C8 C9 1.00(17)
O1 C1 C9 C10 -175.73(10)
C2 C1 C9 C10 4.15(17)
O1 C1 C9 C8 5.88(16)
C2 C1 C9 C8 -174.25(11)
C22 C8 C9 C1 1.79(18)
C7 C8 C9 C1 178.24(11)
C22 C8 C9 C10 -176.56(11)
C7 C8 C9 C10 -0.11(16)
C3 C4 C10 C9 -0.71(18)
C3 C4 C10 C5 178.34(12)
C1 C9 C10 C4 -1.89(16)
C8 C9 C10 C4 176.57(10)
C1 C9 C10 C5 179.06(10)
C8 C9 C10 C5 -2.48(17)
C6 C5 C10 C4 -174.83(11)
C23 C5 C10 C4 1.01(18)
C6 C5 C10 C9 4.20(17)
C23 C5 C10 C9 -179.95(11)
O5 C11 C12 C13 179.00(11)
C19 C11 C12 C13 -1.99(18)
O5 C11 C12 C2 -2.52(17)
C19 C11 C12 C2 176.49(11)
C1 C2 C12 C11 88.34(15)
C3 C2 C12 C11 -92.76(14)
C1 C2 C12 C13 -93.21(15)
C3 C2 C12 C13 85.69(15)
C11 C12 C13 C14 -0.18(18)
C2 C12 C13 C14 -178.64(11)
C11 C12 C13 C26 179.73(12)
C2 C12 C13 C26 1.28(19)
C12 C13 C14 C20 1.5(2)
C26 C13 C14 C20 -178.45(13)
C20 C15 C16 O8 175.44(12)
C28 C15 C16 O8 -0.7(2)
C20 C15 C16 C17 -4.6(2)
C28 C15 C16 C17 179.20(12)
C15 C16 C17 O7 -177.25(13)
O8 C16 C17 O7 2.67(18)
C15 C16 C17 C18 1.7(2)
O8 C16 C17 C18 -178.40(12)
O7 C17 C18 C27 -0.14(19)
C16 C17 C18 C27 -178.98(11)
O7 C17 C18 C19 -179.37(12)
C16 C17 C18 C19 1.78(18)
O5 C11 C19 C20 -178.19(10)
C12 C11 C19 C20 2.78(18)
O5 C11 C19 C18 2.61(17)
C12 C11 C19 C18 -176.43(11)
C17 C18 C19 C11 177.14(12)
C27 C18 C19 C11 -2.02(19)
C17 C18 C19 C20 -2.04(17)
C27 C18 C19 C20 178.79(11)
C13 C14 C20 C19 -0.61(19)
C13 C14 C20 C15 178.13(12)
C11 C19 C20 C14 -1.44(17)
C18 C19 C20 C14 177.80(11)
C11 C19 C20 C15 179.82(11)
C18 C19 C20 C15 -0.94(17)
C16 C15 C20 C14 -174.48(12)
C28 C15 C20 C14 1.66(19)
C16 C15 C20 C19 4.24(18)
C28 C15 C20 C19 -179.62(12)
C31 N1 C22 C8 -174.68(12)
C7 C8 C22 N1 -1.80(18)
C9 C8 C22 N1 174.71(11)
C6 C5 C23 C24 80.53(16)
C10 C5 C23 C24 -95.23(15)
C6 C5 C23 C25 -45.50(18)
C10 C5 C23 C25 138.75(13)
C40 N2 C27 C18 -179.68(12)
C17 C18 C27 N2 -0.41(18)
C19 C18 C27 N2 178.77(12)
C16 C15 C28 C30 82.86(16)
C20 C15 C28 C30 -93.16(14)
C16 C15 C28 C29 -41.98(19)
C20 C15 C28 C29 142.00(13)
C22 N1 C31 C32 78.61(17)
N1 C31 C32 C33 178.81(14)
C31 C32 C33 C34 -59.9(2)
C32 C33 C34 C39 120.07(19)
C32 C33 C34 C35 -59.0(2)
C39 C34 C35 C36 0.1(3)
C33 C34 C35 C36 179.16(17)
C34 C35 C36 C37 0.3(3)
C35 C36 C37 C38 -0.6(3)
C36 C37 C38 C39 0.6(4)
C35 C34 C39 C38 -0.1(3)
C33 C34 C39 C38 -179.14(17)
C37 C38 C39 C34 -0.2(3)
C27 N2 C40 C41 -175.11(12)
N2 C40 C41 C42 -177.77(11)
C40 C41 C42 C43 179.66(11)
C41 C42 C43 C48 -6.83(19)
C41 C42 C43 C44 174.53(12)
C48 C43 C44 C45 -1.1(2)
C42 C43 C44 C45 177.59(13)
C43 C44 C45 C46 0.4(2)
C44 C45 C46 C47 0.4(2)
C45 C46 C47 C48 -0.4(2)
C46 C47 C48 C43 -0.3(2)
C44 C43 C48 C47 1.1(2)
C42 C43 C48 C47 -177.60(13)

loop_
_cod_related_entry_id
_cod_related_entry_database
_cod_related_entry_code
1 ChemSpider 30654436
